data_7215732
loop_
_publ_author_name
'Wang, Lei'
'Hu, Yanjing'
'Wang, Wenqiang'
'Liu, Faqian'
'Huang, Keke'

_publ_section_title
;
 Energetic multi-component molecular solids of tetrafluoroterephthalic
 acid with some aza compounds by strong hydrogen bonds and weak
 intermolecular interactions of C--H&#x22EF;F and C--H&#x22EF;O
;
_journal_issue 20
_journal_name_full CrystEngComm
_journal_page_first 4142
_journal_paper_doi 10.1039/c4ce00133h
_journal_volume 16
_journal_year 2014
_chemical_formula_moiety 'C14 H10 F4 N2 O4'
_chemical_formula_sum 'C14 H10 F4 N2 O4'
_chemical_formula_weight 346.24
_chemical_name_systematic
; 
 ? 
;
_space_group_IT_number 2
_symmetry_cell_setting triclinic
_symmetry_space_group_name_Hall '-P 1'
_symmetry_space_group_name_H-M 'P -1'
_atom_sites_solution_hydrogens geom
_atom_sites_solution_primary direct
_atom_sites_solution_secondary difmap
_audit_creation_method SHELXL-97
_cell_angle_alpha 95.2070(10)
_cell_angle_beta 94.8800(10)
_cell_angle_gamma 98.6630(10)
_cell_formula_units_Z 4
_cell_length_a 8.1577(6)
_cell_length_b 10.1407(8)
_cell_length_c 18.2913(14)
_cell_measurement_temperature 293(2)
_cell_volume 1482.2(2)
_computing_structure_refinement 'SHELXL-97 (Sheldrick, 1997)'
_computing_structure_solution 'SHELXS-97 (Sheldrick, 1990)'
_diffrn_ambient_temperature 293(2)
_diffrn_measured_fraction_theta_full 'ACTA 50'
_diffrn_measured_fraction_theta_max 0.921
_diffrn_radiation_monochromator graphite
_diffrn_radiation_source 'fine-focus sealed tube'
_diffrn_radiation_type MoK\a
_diffrn_radiation_wavelength 0.71073
_diffrn_reflns_av_R_equivalents 0.0706
_diffrn_reflns_av_sigmaI/netI 0.0566
_diffrn_reflns_limit_h_max 10
_diffrn_reflns_limit_h_min -9
_diffrn_reflns_limit_k_max 13
_diffrn_reflns_limit_k_min -6
_diffrn_reflns_limit_l_max 20
_diffrn_reflns_limit_l_min -23
_diffrn_reflns_number 9552
_diffrn_reflns_theta_full 'ACTA 50'
_diffrn_reflns_theta_max 28.32
_diffrn_reflns_theta_min 1.12
_exptl_absorpt_coefficient_mu 0.146
_exptl_absorpt_correction_T_max 0.0001
_exptl_absorpt_correction_T_min 0.0001
_exptl_absorpt_correction_type empirical
_exptl_absorpt_process_details SADABS
_exptl_crystal_colour colourless
_exptl_crystal_density_diffrn 1.552
_exptl_crystal_density_method 'not measured'
_exptl_crystal_description block
_exptl_crystal_F_000 704
_exptl_crystal_size_max 0.24
_exptl_crystal_size_mid 0.18
_exptl_crystal_size_min 0.15
_refine_diff_density_max 0.890
_refine_diff_density_min -0.478
_refine_diff_density_rms 0.057
_refine_ls_extinction_method none
_refine_ls_goodness_of_fit_ref 1.070
_refine_ls_hydrogen_treatment mixed
_refine_ls_matrix_type full
_refine_ls_number_parameters 433
_refine_ls_number_reflns 6797
_refine_ls_number_restraints 0
_refine_ls_restrained_S_all 1.070
_refine_ls_R_factor_all 0.0770
_refine_ls_R_factor_gt 0.0568
_refine_ls_shift/su_max 0.000
_refine_ls_shift/su_mean 0.000
_refine_ls_structure_factor_coef Fsqd
_refine_ls_weighting_details 'calc w=1/[\s^2^(Fo^2^)+(0.0977P)^2^+0.1442P] where P=(Fo^2^+2Fc^2^)/3'
_refine_ls_weighting_scheme calc
_refine_ls_wR_factor_gt 0.1670
_refine_ls_wR_factor_ref 0.1823
_reflns_number_gt 4693
_reflns_number_total 6797
_reflns_threshold_expression >2sigma(I)
_cod_data_source_file c4ce00133h2.cif
_cod_data_source_block compound1
_cod_original_sg_symbol_H-M p-1
_cod_database_code 7215732

loop_
_symmetry_equiv_pos_as_xyz
'x, y, z'
'-x, -y, -z'

loop_
_atom_site_label
_atom_site_type_symbol
_atom_site_fract_x
_atom_site_fract_y
_atom_site_fract_z
_atom_site_U_iso_or_equiv
_atom_site_adp_type
_atom_site_occupancy
_atom_site_symmetry_multiplicity
_atom_site_calc_flag
_atom_site_refinement_flags
F2 F 0.43014(19) 0.70571(13) 0.19653(8) 0.0625(4) Uani 1 1 d .
F1 F 0.5069(2) 0.55995(15) 0.08079(7) 0.0643(4) Uani 1 1 d .
F4 F 0.6128(2) 0.22378(13) 0.23099(8) 0.0650(4) Uani 1 1 d .
F3 F 0.5470(2) 0.37242(15) 0.34732(8) 0.0654(4) Uani 1 1 d .
O5 O 0.5487(2) 0.6395(2) 0.39875(9) 0.0636(5) Uani 1 1 d .
H5 H 0.5179 0.6848 0.4328 0.080 Uiso 1 1 calc .
O8 O 0.7288(2) 0.36592(15) 0.05510(9) 0.0545(4) Uani 1 1 d .
H8 H 0.7498 0.3169 0.0201 0.080 Uiso 1 1 calc .
C28 C 0.4879(2) 0.5449(2) 0.27633(11) 0.0402(5) Uani 1 1 d .
C27 C 0.6098(3) 0.3033(2) 0.08712(12) 0.0428(5) Uani 1 1 d .
C26 C 0.5711(3) 0.3442(2) 0.22094(12) 0.0438(5) Uani 1 1 d .
O7 O 0.5410(2) 0.19071(17) 0.06992(11) 0.0692(6) Uani 1 1 d .
C25 C 0.5362(3) 0.4214(2) 0.28230(11) 0.0427(5) Uani 1 1 d .
O6 O 0.3150(2) 0.6744(2) 0.33838(10) 0.0663(5) Uani 1 1 d .
C24 C 0.5653(2) 0.3887(2) 0.15266(11) 0.0398(5) Uani 1 1 d .
C23 C 0.5179(3) 0.5122(2) 0.14649(11) 0.0430(5) Uani 1 1 d .
C22 C 0.4402(3) 0.6268(2) 0.34181(12) 0.0431(5) Uani 1 1 d .
C21 C 0.4773(3) 0.5877(2) 0.20717(12) 0.0431(5) Uani 1 1 d .
F5 F 0.89689(19) 0.57113(15) 0.43076(7) 0.0642(4) Uani 1 1 d .
F8 F 1.0552(2) 0.52619(15) 0.14989(7) 0.0659(4) Uani 1 1 d .
F6 F 0.9711(2) 0.34137(15) 0.37234(9) 0.0741(5) Uani 1 1 d .
O4 O 0.7665(2) 0.84115(16) 0.31120(9) 0.0572(5) Uani 1 1 d .
H4 H 0.7465 0.9120 0.3310 0.080 Uiso 1 1 calc .
F7 F 0.9708(2) 0.75365(14) 0.20644(8) 0.0721(5) Uani 1 1 d .
O3 O 0.9497(2) 0.85425(17) 0.41046(10) 0.0627(5) Uani 1 1 d .
C20 C 0.8823(3) 0.7993(2) 0.35205(12) 0.0423(5) Uani 1 1 d .
C19 C 0.9721(3) 0.4425(2) 0.33072(13) 0.0447(5) Uani 1 1 d .
O2 O 0.9504(2) 0.23286(19) 0.17727(12) 0.0766(6) Uani 1 1 d .
H2 H 0.9811 0.1632 0.1617 0.080 Uiso 1 1 calc .
C8 C 1.0112(2) 0.42653(19) 0.25916(12) 0.0416(5) Uani 1 1 d .
C7 C 0.9656(3) 0.6513(2) 0.24801(12) 0.0432(5) Uani 1 1 d .
C16 C 0.9248(2) 0.66822(19) 0.31943(11) 0.0377(4) Uani 1 1 d .
C15 C 0.9319(2) 0.5617(2) 0.36093(11) 0.0420(5) Uani 1 1 d .
C14 C 1.0086(3) 0.5337(2) 0.21827(11) 0.0433(5) Uani 1 1 d .
C13 C 1.0593(3) 0.2968(2) 0.22693(13) 0.0472(5) Uani 1 1 d .
O1 O 1.1847(3) 0.2603(2) 0.24842(16) 0.0979(8) Uani 1 1 d .
N3 N 0.5407(2) 0.20529(18) 0.49254(10) 0.0455(4) Uani 1 1 d .
N4 N 0.6530(2) 0.03910(17) 0.38786(10) 0.0450(4) Uani 1 1 d .
C2 C 0.4385(3) 0.1457(2) 0.43485(11) 0.0414(5) Uani 1 1 d .
C1 C 0.4963(3) 0.0616(2) 0.38078(11) 0.0414(5) Uani 1 1 d .
C10 C 0.7533(3) 0.1005(2) 0.44633(13) 0.0502(5) Uani 1 1 d .
H10A H 0.8633 0.0859 0.4519 0.060 Uiso 1 1 calc R
C9 C 0.6985(3) 0.1838(2) 0.49811(13) 0.0501(5) Uani 1 1 d .
H9A H 0.7720 0.2263 0.5379 0.060 Uiso 1 1 calc R
C18 C 0.3846(3) -0.0055(3) 0.31447(14) 0.0627(7) Uani 1 1 d .
H18A H 0.4458 -0.0583 0.2839 0.094 Uiso 1 1 calc R
H18B H 0.3444 0.0614 0.2869 0.094 Uiso 1 1 calc R
H18C H 0.2920 -0.0625 0.3300 0.094 Uiso 1 1 calc R
C17 C 0.2630(3) 0.1720(3) 0.43014(15) 0.0632(7) Uani 1 1 d .
H17A H 0.2484 0.2314 0.4722 0.095 Uiso 1 1 calc R
H17B H 0.1884 0.0890 0.4293 0.095 Uiso 1 1 calc R
H17C H 0.2392 0.2127 0.3859 0.095 Uiso 1 1 calc R
N2 N 0.1507(2) 0.80726(18) 0.03648(10) 0.0466(4) Uani 1 1 d .
N1 N 0.0377(2) 1.01105(17) 0.11600(10) 0.0436(4) Uani 1 1 d .
C6 C -0.0695(3) 0.90734(19) 0.08264(11) 0.0382(4) Uani 1 1 d .
C5 C -0.0116(3) 0.80331(19) 0.04130(11) 0.0399(4) Uani 1 1 d .
C4 C 0.1994(3) 1.0135(2) 0.11088(13) 0.0505(5) Uani 1 1 d .
H4A H 0.2753 1.0856 0.1345 0.061 Uiso 1 1 calc R
C3 C 0.2560(3) 0.9115(2) 0.07131(14) 0.0551(6) Uani 1 1 d .
H3A H 0.3699 0.9150 0.0687 0.066 Uiso 1 1 calc R
C12 C -0.1274(3) 0.6852(2) 0.00199(15) 0.0620(7) Uani 1 1 d .
H12A H -0.0642 0.6255 -0.0228 0.093 Uiso 1 1 calc R
H12B H -0.2032 0.7153 -0.0335 0.093 Uiso 1 1 calc R
H12C H -0.1891 0.6390 0.0370 0.093 Uiso 1 1 calc R
C11 C -0.2506(3) 0.9060(3) 0.09267(15) 0.0578(6) Uani 1 1 d .
H11A H -0.2634 0.9861 0.1224 0.087 Uiso 1 1 calc R
H11B H -0.2913 0.8290 0.1166 0.087 Uiso 1 1 calc R
H11C H -0.3128 0.9022 0.0453 0.087 Uiso 1 1 calc R

loop_
_atom_site_aniso_label
_atom_site_aniso_U_11
_atom_site_aniso_U_22
_atom_site_aniso_U_33
_atom_site_aniso_U_23
_atom_site_aniso_U_13
_atom_site_aniso_U_12
F2 0.0920(11) 0.0476(7) 0.0551(8) 0.0036(6) 0.0064(7) 0.0360(7)
F1 0.0946(11) 0.0653(9) 0.0401(7) 0.0074(6) 0.0091(7) 0.0333(8)
F4 0.0909(11) 0.0426(7) 0.0707(9) 0.0115(7) 0.0206(8) 0.0295(7)
F3 0.0960(11) 0.0584(8) 0.0483(8) 0.0155(6) 0.0172(7) 0.0223(8)
O5 0.0590(10) 0.0904(13) 0.0435(9) -0.0162(8) -0.0004(7) 0.0356(9)
O8 0.0601(10) 0.0428(8) 0.0616(10) -0.0059(7) 0.0253(8) 0.0080(7)
C28 0.0383(10) 0.0393(10) 0.0421(11) -0.0039(8) 0.0060(8) 0.0069(8)
C27 0.0380(10) 0.0420(11) 0.0483(12) -0.0046(9) 0.0076(9) 0.0098(9)
C26 0.0467(11) 0.0346(10) 0.0523(12) 0.0034(9) 0.0090(9) 0.0115(9)
O7 0.0654(11) 0.0497(10) 0.0831(13) -0.0255(9) 0.0270(10) -0.0121(8)
C25 0.0491(12) 0.0418(11) 0.0387(11) 0.0063(8) 0.0075(8) 0.0090(9)
O6 0.0521(10) 0.0857(13) 0.0599(10) -0.0217(9) -0.0009(8) 0.0282(9)
C24 0.0371(10) 0.0385(10) 0.0431(11) -0.0041(8) 0.0074(8) 0.0069(8)
C23 0.0484(11) 0.0438(11) 0.0376(11) 0.0017(8) 0.0042(8) 0.0112(9)
C22 0.0403(11) 0.0452(11) 0.0421(11) -0.0058(9) 0.0063(8) 0.0065(9)
C21 0.0473(11) 0.0369(10) 0.0461(12) -0.0012(9) 0.0031(9) 0.0139(9)
F5 0.0865(11) 0.0721(9) 0.0459(8) 0.0144(7) 0.0214(7) 0.0380(8)
F8 0.0979(11) 0.0632(9) 0.0411(7) -0.0036(6) 0.0146(7) 0.0283(8)
F6 0.0999(12) 0.0557(9) 0.0826(11) 0.0321(8) 0.0281(9) 0.0380(8)
O4 0.0700(11) 0.0505(9) 0.0539(9) -0.0083(7) -0.0080(8) 0.0351(8)
F7 0.1229(13) 0.0522(8) 0.0549(9) 0.0201(7) 0.0253(8) 0.0407(9)
O3 0.0635(10) 0.0590(10) 0.0622(11) -0.0213(8) -0.0138(8) 0.0266(8)
C20 0.0429(11) 0.0398(10) 0.0454(11) -0.0023(9) 0.0034(9) 0.0154(9)
C19 0.0459(12) 0.0387(11) 0.0533(12) 0.0114(9) 0.0049(9) 0.0155(9)
O2 0.0613(11) 0.0582(11) 0.1023(15) -0.0378(10) -0.0189(10) 0.0269(9)
C8 0.0383(10) 0.0335(10) 0.0519(12) -0.0036(9) -0.0003(9) 0.0093(8)
C7 0.0532(12) 0.0368(10) 0.0412(11) 0.0051(8) 0.0016(9) 0.0141(9)
C16 0.0370(10) 0.0347(10) 0.0416(11) -0.0018(8) -0.0002(8) 0.0124(8)
C15 0.0414(11) 0.0465(11) 0.0410(11) 0.0051(9) 0.0042(8) 0.0158(9)
C14 0.0515(12) 0.0413(11) 0.0371(11) -0.0034(8) 0.0030(9) 0.0133(9)
C13 0.0426(12) 0.0350(10) 0.0636(14) -0.0050(10) 0.0023(10) 0.0124(9)
O1 0.0679(13) 0.0716(13) 0.146(2) -0.0362(13) -0.0292(13) 0.0372(11)
N3 0.0504(10) 0.0488(10) 0.0406(9) 0.0012(8) 0.0060(8) 0.0201(8)
N4 0.0539(11) 0.0376(9) 0.0465(10) 0.0020(7) 0.0068(8) 0.0180(8)
C2 0.0465(11) 0.0404(10) 0.0410(11) 0.0084(8) 0.0066(8) 0.0149(9)
C1 0.0524(12) 0.0332(9) 0.0412(11) 0.0067(8) 0.0040(9) 0.0137(9)
C10 0.0451(12) 0.0518(13) 0.0562(13) 0.0000(10) 0.0052(10) 0.0197(10)
C9 0.0479(12) 0.0547(13) 0.0475(12) -0.0049(10) 0.0008(9) 0.0157(10)
C18 0.0705(16) 0.0568(14) 0.0588(15) -0.0085(12) -0.0082(12) 0.0204(13)
C17 0.0521(14) 0.0806(18) 0.0620(15) 0.0023(13) 0.0044(11) 0.0305(13)
N2 0.0501(10) 0.0419(9) 0.0498(10) -0.0009(8) 0.0152(8) 0.0115(8)
N1 0.0503(10) 0.0349(9) 0.0464(10) -0.0004(7) 0.0076(8) 0.0105(8)
C6 0.0447(11) 0.0330(9) 0.0385(10) 0.0052(8) 0.0069(8) 0.0089(8)
C5 0.0505(12) 0.0328(9) 0.0385(10) 0.0052(8) 0.0107(8) 0.0084(8)
C4 0.0477(13) 0.0439(12) 0.0563(13) -0.0065(10) 0.0088(10) 0.0008(10)
C3 0.0421(12) 0.0572(14) 0.0659(15) -0.0042(11) 0.0141(11) 0.0092(10)
C12 0.0663(16) 0.0456(13) 0.0690(17) -0.0123(12) 0.0128(13) -0.0002(11)
C11 0.0480(13) 0.0557(14) 0.0713(16) -0.0011(12) 0.0109(11) 0.0148(11)

loop_
_atom_type_symbol
_atom_type_description
_atom_type_scat_dispersion_real
_atom_type_scat_dispersion_imag
_atom_type_scat_source
C C 0.0033 0.0016 'International Tables Vol C Tables 4.2.6.8 and 6.1.1.4'
H H 0.0000 0.0000 'International Tables Vol C Tables 4.2.6.8 and 6.1.1.4'
N N 0.0061 0.0033 'International Tables Vol C Tables 4.2.6.8 and 6.1.1.4'
O O 0.0106 0.0060 'International Tables Vol C Tables 4.2.6.8 and 6.1.1.4'
F F 0.0171 0.0103 'International Tables Vol C Tables 4.2.6.8 and 6.1.1.4'

loop_
_geom_angle_atom_site_label_1
_geom_angle_atom_site_label_2
_geom_angle_atom_site_label_3
_geom_angle
C22 O5 H5 109.5
C27 O8 H8 109.5
C21 C28 C25 117.06(18)
C21 C28 C22 121.13(19)
C25 C28 C22 121.73(19)
O7 C27 O8 126.11(19)
O7 C27 C24 121.78(19)
O8 C27 C24 112.09(17)
F4 C26 C24 120.84(18)
F4 C26 C25 117.48(19)
C24 C26 C25 121.67(19)
F3 C25 C28 120.53(18)
F3 C25 C26 118.38(19)
C28 C25 C26 121.1(2)
C26 C24 C23 117.40(18)
C26 C24 C27 120.22(18)
C23 C24 C27 122.38(19)
F1 C23 C24 120.08(18)
F1 C23 C21 118.80(19)
C24 C23 C21 121.1(2)
O6 C22 O5 125.81(19)
O6 C22 C28 121.26(19)
O5 C22 C28 112.92(17)
F2 C21 C28 120.82(18)
F2 C21 C23 117.56(19)
C28 C21 C23 121.60(19)
C20 O4 H4 109.5
O3 C20 O4 125.89(19)
O3 C20 C16 121.58(18)
O4 C20 C16 112.52(17)
F6 C19 C8 120.02(19)
F6 C19 C15 118.5(2)
C8 C19 C15 121.5(2)
C13 O2 H2 109.5
C19 C8 C14 117.71(18)
C19 C8 C13 121.2(2)
C14 C8 C13 121.03(19)
F7 C7 C14 118.02(19)
F7 C7 C16 119.80(18)
C14 C7 C16 122.1(2)
C7 C16 C15 116.99(18)
C7 C16 C20 121.55(19)
C15 C16 C20 121.39(18)
F5 C15 C19 118.50(19)
F5 C15 C16 120.54(18)
C19 C15 C16 120.95(19)
F8 C14 C7 119.1(2)
F8 C14 C8 120.12(17)
C7 C14 C8 120.70(19)
O1 C13 O2 125.4(2)
O1 C13 C8 121.8(2)
O2 C13 C8 112.77(18)
C2 N3 C9 118.78(17)
C1 N4 C10 118.29(17)
N3 C2 C1 120.25(18)
N3 C2 C17 117.48(19)
C1 C2 C17 122.3(2)
N4 C1 C2 120.25(19)
N4 C1 C18 118.26(18)
C2 C1 C18 121.5(2)
N4 C10 C9 121.6(2)
N4 C10 H10A 119.2
C9 C10 H10A 119.2
N3 C9 C10 120.8(2)
N3 C9 H9A 119.6
C10 C9 H9A 119.6
C1 C18 H18A 109.5
C1 C18 H18B 109.5
H18A C18 H18B 109.5
C1 C18 H18C 109.5
H18A C18 H18C 109.5
H18B C18 H18C 109.5
C2 C17 H17A 109.5
C2 C17 H17B 109.5
H17A C17 H17B 109.5
C2 C17 H17C 109.5
H17A C17 H17C 109.5
H17B C17 H17C 109.5
C5 N2 C3 118.67(17)
C6 N1 C4 119.12(17)
N1 C6 C5 120.01(18)
N1 C6 C11 117.23(18)
C5 C6 C11 122.75(19)
N2 C5 C6 120.23(19)
N2 C5 C12 117.72(18)
C6 C5 C12 122.05(19)
N1 C4 C3 120.9(2)
N1 C4 H4A 119.6
C3 C4 H4A 119.6
N2 C3 C4 121.1(2)
N2 C3 H3A 119.5
C4 C3 H3A 119.5
C5 C12 H12A 109.5
C5 C12 H12B 109.5
H12A C12 H12B 109.5
C5 C12 H12C 109.5
H12A C12 H12C 109.5
H12B C12 H12C 109.5
C6 C11 H11A 109.5
C6 C11 H11B 109.5
H11A C11 H11B 109.5
C6 C11 H11C 109.5
H11A C11 H11C 109.5
H11B C11 H11C 109.5

loop_
_geom_bond_atom_site_label_1
_geom_bond_atom_site_label_2
_geom_bond_distance
F2 C21 1.337(2)
F1 C23 1.337(3)
F4 C26 1.340(2)
F3 C25 1.331(3)
O5 C22 1.292(3)
O5 H5 0.8200
O8 C27 1.291(3)
O8 H8 0.8200
C28 C21 1.374(3)
C28 C25 1.379(3)
C28 C22 1.507(3)
C27 O7 1.196(3)
C27 C24 1.517(3)
C26 C24 1.366(3)
C26 C25 1.384(3)
O6 C22 1.193(3)
C24 C23 1.376(3)
C23 C21 1.383(3)
F5 C15 1.331(2)
F8 C14 1.337(2)
F6 C19 1.331(3)
O4 C20 1.300(3)
O4 H4 0.8200
F7 C7 1.339(3)
O3 C20 1.206(3)
C20 C16 1.507(3)
C19 C8 1.374(3)
C19 C15 1.379(3)
O2 C13 1.272(3)
O2 H2 0.8200
C8 C14 1.376(3)
C8 C13 1.512(3)
C7 C14 1.372(3)
C7 C16 1.378(3)
C16 C15 1.381(3)
C13 O1 1.187(3)
N3 C2 1.325(3)
N3 C9 1.335(3)
N4 C1 1.330(3)
N4 C10 1.333(3)
C2 C1 1.405(3)
C2 C17 1.493(3)
C1 C18 1.496(3)
C10 C9 1.360(3)
C10 H10A 0.9300
C9 H9A 0.9300
C18 H18A 0.9600
C18 H18B 0.9600
C18 H18C 0.9600
C17 H17A 0.9600
C17 H17B 0.9600
C17 H17C 0.9600
N2 C5 1.329(3)
N2 C3 1.331(3)
N1 C6 1.326(3)
N1 C4 1.327(3)
C6 C5 1.405(3)
C6 C11 1.503(3)
C5 C12 1.493(3)
C4 C3 1.368(3)
C4 H4A 0.9300
C3 H3A 0.9300
C12 H12A 0.9600
C12 H12B 0.9600
C12 H12C 0.9600
C11 H11A 0.9600
C11 H11B 0.9600
C11 H11C 0.9600
